data_4104903
loop_
_publ_author_name
'Bo Jiang'
'Shu-Jiang Tu'
'Parminder Kaur'
'Walter Wever'
'Guigen Li'

_publ_section_title
;
 Four-Component Domino Reaction Leading to Multifunctionalized
 Quinazolines
;
_journal_name_full 'Journal of the American Chemical Society'
_journal_page_first 11660
_journal_page_last 11661
_journal_paper_doi 10.1021/ja904011s
_journal_volume 131
_journal_year 2009
_chemical_formula_sum 'C23 H30 N6 O3'
_chemical_formula_weight 438.53
_chemical_name_systematic
; 
 ? 
;
_space_group_IT_number 2
_symmetry_cell_setting triclinic
_symmetry_space_group_name_Hall '-P 1'
_symmetry_space_group_name_H-M 'P -1'
_atom_sites_solution_hydrogens geom
_atom_sites_solution_primary direct
_atom_sites_solution_secondary difmap
_audit_creation_method SHELXL-97
_cell_angle_alpha 93.247(2)
_cell_angle_beta 97.858(2)
_cell_angle_gamma 104.157(3)
_cell_formula_units_Z 2
_cell_length_a 7.2741(7)
_cell_length_b 11.9560(10)
_cell_length_c 13.775(2)
_cell_measurement_reflns_used 1586
_cell_measurement_temperature 298(2)
_cell_measurement_theta_max 23.297
_cell_measurement_theta_min 2.206
_cell_volume 1145.6(2)
_computing_cell_refinement 'Bruker SMART'
_computing_data_collection 'Bruker SMART'
_computing_data_reduction 'Bruker SAINT'
_computing_molecular_graphics 'Bruker SHELXTL'
_computing_publication_material 'Bruker SHELXTL'
_computing_structure_refinement 'SHELXL-97 (Sheldrick, 1997)'
_computing_structure_solution 'SHELXS-97 (Sheldrick, 1990)'
_diffrn_ambient_temperature 298(2)
_diffrn_measured_fraction_theta_full 0.981
_diffrn_measured_fraction_theta_max 0.981
_diffrn_measurement_device_type 'CCD area detector'
_diffrn_measurement_method 'phi and omega scans'
_diffrn_radiation_monochromator graphite
_diffrn_radiation_source 'fine-focus sealed tube'
_diffrn_radiation_type MoK\a
_diffrn_radiation_wavelength 0.71073
_diffrn_reflns_av_R_equivalents 0.0186
_diffrn_reflns_av_sigmaI/netI 0.0445
_diffrn_reflns_limit_h_max 8
_diffrn_reflns_limit_h_min -8
_diffrn_reflns_limit_k_max 14
_diffrn_reflns_limit_k_min -10
_diffrn_reflns_limit_l_max 16
_diffrn_reflns_limit_l_min -16
_diffrn_reflns_number 5977
_diffrn_reflns_theta_full 25.01
_diffrn_reflns_theta_max 25.01
_diffrn_reflns_theta_min 1.50
_exptl_absorpt_coefficient_mu 0.087
_exptl_absorpt_correction_T_max 0.9871
_exptl_absorpt_correction_T_min 0.9744
_exptl_absorpt_correction_type multi-scan
_exptl_absorpt_process_details sadabs
_exptl_crystal_colour 'pale yellow'
_exptl_crystal_density_diffrn 1.271
_exptl_crystal_description block
_exptl_crystal_F_000 468
_exptl_crystal_size_max 0.30
_exptl_crystal_size_mid 0.17
_exptl_crystal_size_min 0.15
_refine_diff_density_max 0.207
_refine_diff_density_min -0.197
_refine_diff_density_rms 0.039
_refine_ls_extinction_method none
_refine_ls_goodness_of_fit_ref 1.012
_refine_ls_hydrogen_treatment constr
_refine_ls_matrix_type full
_refine_ls_number_parameters 289
_refine_ls_number_reflns 3981
_refine_ls_number_restraints 0
_refine_ls_restrained_S_all 1.012
_refine_ls_R_factor_all 0.0874
_refine_ls_R_factor_gt 0.0476
_refine_ls_shift/su_max 0.000
_refine_ls_shift/su_mean 0.000
_refine_ls_structure_factor_coef Fsqd
_refine_ls_weighting_details 'calc w=1/[\s^2^(Fo^2^)+(0.0535P)^2^+0.3437P] where P=(Fo^2^+2Fc^2^)/3'
_refine_ls_weighting_scheme calc
_refine_ls_wR_factor_gt 0.1083
_refine_ls_wR_factor_ref 0.1342
_reflns_number_gt 2450
_reflns_number_total 3981
_reflns_threshold_expression >2sigma(I)
_cod_data_source_file ja904011s_si_003.cif
_cod_data_source_block 071201c
_cod_database_code 4104903

loop_
_symmetry_equiv_pos_as_xyz
'x, y, z'
'-x, -y, -z'

loop_
_atom_site_label
_atom_site_type_symbol
_atom_site_fract_x
_atom_site_fract_y
_atom_site_fract_z
_atom_site_U_iso_or_equiv
_atom_site_adp_type
_atom_site_occupancy
_atom_site_symmetry_multiplicity
_atom_site_calc_flag
_atom_site_refinement_flags
N1 N 0.6667(4) 0.6335(2) 0.70196(17) 0.0634(7) Uani 1 1 d .
N2 N 0.4022(3) 0.52552(19) 0.88346(15) 0.0564(6) Uani 1 1 d .
H2A H 0.4864 0.5053 0.8531 0.068 Uiso 1 1 calc R
H2B H 0.3595 0.4869 0.9301 0.068 Uiso 1 1 calc R
N3 N 0.3713(3) 0.73094(17) 1.07885(14) 0.0499(6) Uani 1 1 d .
H3 H 0.4150 0.7252 1.1391 0.060 Uiso 1 1 calc R
N4 N 0.3313(3) 0.85187(16) 0.95704(13) 0.0433(5) Uani 1 1 d .
H4 H 0.3738 0.9140 0.9298 0.052 Uiso 1 1 calc R
N5 N 0.1419(4) 0.7540(2) 0.32754(15) 0.0606(7) Uani 1 1 d .
N6 N 0.6805(3) 0.73702(19) 0.41746(15) 0.0508(6) Uani 1 1 d .
O1 O 0.2210(2) 0.54102(14) 1.06175(12) 0.0484(5) Uani 1 1 d .
O2 O 0.5472(3) 0.91617(15) 1.09597(13) 0.0741(7) Uani 1 1 d .
O3 O 0.5633(3) 0.6886(2) 0.25616(14) 0.0793(7) Uani 1 1 d .
C1 C 0.5443(4) 0.6558(2) 0.73809(18) 0.0448(6) Uani 1 1 d .
C2 C 0.3969(3) 0.6833(2) 0.78522(16) 0.0373(6) Uani 1 1 d .
C3 C 0.3364(3) 0.61849(19) 0.85774(16) 0.0361(6) Uani 1 1 d .
C4 C 0.1919(3) 0.64605(18) 0.91896(15) 0.0339(5) Uani 1 1 d .
H4A H 0.0690 0.5889 0.8975 0.041 Uiso 1 1 calc R
C5 C 0.1615(3) 0.76551(19) 0.90408(15) 0.0361(6) Uani 1 1 d .
C6 C -0.0220(4) 0.7885(2) 0.93313(18) 0.0490(7) Uani 1 1 d .
H6A H -0.0069 0.8086 1.0035 0.059 Uiso 1 1 calc R
H6B H -0.1296 0.7211 0.9145 0.059 Uiso 1 1 calc R
C7 C -0.0524(5) 0.8907(2) 0.87592(19) 0.0617(8) Uani 1 1 d .
H7A H 0.0003 0.9633 0.9168 0.074 Uiso 1 1 calc R
H7B H -0.1881 0.8825 0.8545 0.074 Uiso 1 1 calc R
C8 C 0.0533(4) 0.8877(2) 0.78620(18) 0.0482(7) Uani 1 1 d .
H8A H -0.0351 0.8797 0.7252 0.058 Uiso 1 1 calc R
H8B H 0.1549 0.9580 0.7884 0.058 Uiso 1 1 calc R
C9 C 0.1364(3) 0.78185(19) 0.79434(15) 0.0363(6) Uani 1 1 d .
H9 H 0.0361 0.7149 0.7615 0.044 Uiso 1 1 calc R
C10 C 0.3164(3) 0.78250(19) 0.74919(15) 0.0366(6) Uani 1 1 d .
H10 H 0.4120 0.8555 0.7727 0.044 Uiso 1 1 calc R
C11 C 0.2763(3) 0.77495(19) 0.63763(16) 0.0367(6) Uani 1 1 d .
C12 C 0.3239(4) 0.8714(2) 0.58631(17) 0.0423(6) Uani 1 1 d .
H12 H 0.3862 0.9426 0.6211 0.051 Uiso 1 1 calc R
C13 C 0.2820(4) 0.8654(2) 0.48481(17) 0.0455(6) Uani 1 1 d .
H13 H 0.3163 0.9324 0.4532 0.055 Uiso 1 1 calc R
C14 C 0.1887(4) 0.7604(2) 0.42859(17) 0.0417(6) Uani 1 1 d .
C15 C 0.1441(4) 0.6629(2) 0.48052(17) 0.0480(7) Uani 1 1 d .
H15 H 0.0847 0.5911 0.4462 0.058 Uiso 1 1 calc R
C16 C 0.1863(4) 0.6712(2) 0.58176(17) 0.0457(6) Uani 1 1 d .
H16 H 0.1531 0.6044 0.6138 0.055 Uiso 1 1 calc R
C17 C 0.2584(3) 0.6331(2) 1.02591(16) 0.0381(6) Uani 1 1 d .
C18 C 0.4224(4) 0.8393(2) 1.04443(18) 0.0487(7) Uani 1 1 d .
C19 C 0.1711(6) 0.8556(3) 0.2767(2) 0.0808(10) Uani 1 1 d .
H19A H 0.1199 0.9120 0.3086 0.121 Uiso 1 1 calc R
H19B H 0.1072 0.8366 0.2099 0.121 Uiso 1 1 calc R
H19C H 0.3061 0.8869 0.2771 0.121 Uiso 1 1 calc R
C20 C 0.0588(5) 0.6428(3) 0.27195(19) 0.0714(9) Uani 1 1 d .
H20A H 0.1428 0.5930 0.2850 0.107 Uiso 1 1 calc R
H20B H 0.0414 0.6529 0.2030 0.107 Uiso 1 1 calc R
H20C H -0.0633 0.6086 0.2909 0.107 Uiso 1 1 calc R
C21 C 0.6448(5) 0.7604(3) 0.3262(2) 0.0674(9) Uani 1 1 d .
H21 H 0.6840 0.8374 0.3131 0.081 Uiso 1 1 calc R
C22 C 0.6152(5) 0.6200(3) 0.4433(2) 0.0753(9) Uani 1 1 d .
H22A H 0.5251 0.6180 0.4884 0.113 Uiso 1 1 calc R
H22B H 0.7229 0.5947 0.4737 0.113 Uiso 1 1 calc R
H22C H 0.5542 0.5697 0.3850 0.113 Uiso 1 1 calc R
C23 C 0.7730(5) 0.8250(3) 0.4971(2) 0.0790(10) Uani 1 1 d .
H23A H 0.8234 0.8968 0.4707 0.118 Uiso 1 1 calc R
H23B H 0.8759 0.8017 0.5350 0.118 Uiso 1 1 calc R
H23C H 0.6813 0.8350 0.5386 0.118 Uiso 1 1 calc R

loop_
_atom_site_aniso_label
_atom_site_aniso_U_11
_atom_site_aniso_U_22
_atom_site_aniso_U_33
_atom_site_aniso_U_23
_atom_site_aniso_U_13
_atom_site_aniso_U_12
N1 0.0496(15) 0.0886(19) 0.0514(14) -0.0009(13) 0.0073(12) 0.0182(14)
N2 0.0725(17) 0.0597(14) 0.0502(13) 0.0163(11) 0.0160(12) 0.0357(13)
N3 0.0675(15) 0.0410(12) 0.0292(11) 0.0072(9) -0.0083(10) -0.0008(11)
N4 0.0553(14) 0.0336(11) 0.0306(11) 0.0056(8) -0.0081(9) -0.0008(10)
N5 0.0799(18) 0.0676(16) 0.0309(12) 0.0043(11) 0.0050(12) 0.0145(14)
N6 0.0486(14) 0.0608(15) 0.0421(13) 0.0000(11) 0.0014(10) 0.0162(12)
O1 0.0555(12) 0.0421(10) 0.0456(10) 0.0159(8) 0.0068(9) 0.0064(9)
O2 0.1003(17) 0.0449(11) 0.0469(11) 0.0069(9) -0.0328(11) -0.0149(11)
O3 0.1040(19) 0.0887(16) 0.0431(12) 0.0032(11) -0.0120(12) 0.0341(14)
C1 0.0399(16) 0.0561(17) 0.0346(14) 0.0047(12) -0.0016(12) 0.0087(13)
C2 0.0329(14) 0.0430(14) 0.0331(13) 0.0027(11) 0.0004(11) 0.0071(11)
C3 0.0360(14) 0.0355(13) 0.0324(12) 0.0012(10) -0.0038(10) 0.0065(11)
C4 0.0320(13) 0.0311(13) 0.0335(12) 0.0022(10) -0.0007(10) 0.0018(10)
C5 0.0405(14) 0.0349(13) 0.0282(12) 0.0012(10) -0.0013(10) 0.0050(11)
C6 0.0549(17) 0.0564(17) 0.0383(14) 0.0012(12) 0.0061(12) 0.0205(14)
C7 0.078(2) 0.0641(19) 0.0512(17) 0.0006(14) 0.0049(15) 0.0372(17)
C8 0.0581(18) 0.0449(15) 0.0395(14) 0.0003(11) -0.0062(12) 0.0177(13)
C9 0.0408(14) 0.0327(13) 0.0310(12) 0.0004(10) -0.0033(10) 0.0069(11)
C10 0.0360(14) 0.0346(13) 0.0327(12) 0.0034(10) -0.0015(10) 0.0004(11)
C11 0.0351(14) 0.0373(14) 0.0339(13) 0.0037(10) 0.0015(10) 0.0042(11)
C12 0.0463(16) 0.0357(13) 0.0397(14) 0.0037(11) 0.0051(11) 0.0014(12)
C13 0.0539(17) 0.0435(15) 0.0393(14) 0.0114(12) 0.0106(12) 0.0091(13)
C14 0.0421(15) 0.0522(16) 0.0324(13) 0.0031(11) 0.0073(11) 0.0143(12)
C15 0.0589(18) 0.0395(14) 0.0380(14) -0.0030(11) -0.0025(12) 0.0053(13)
C16 0.0539(17) 0.0350(14) 0.0403(14) 0.0065(11) -0.0023(12) 0.0009(12)
C17 0.0398(15) 0.0394(14) 0.0345(13) 0.0086(11) 0.0064(11) 0.0074(12)
C18 0.0637(18) 0.0380(15) 0.0343(14) 0.0051(11) -0.0073(13) 0.0015(13)
C19 0.117(3) 0.091(3) 0.0387(16) 0.0181(16) 0.0105(18) 0.033(2)
C20 0.080(2) 0.089(2) 0.0368(16) -0.0077(15) 0.0050(15) 0.0121(19)
C21 0.081(2) 0.073(2) 0.054(2) 0.0121(17) 0.0087(17) 0.0319(19)
C22 0.079(2) 0.080(2) 0.061(2) 0.0182(17) 0.0053(17) 0.0097(19)
C23 0.069(2) 0.093(3) 0.073(2) -0.0246(19) -0.0008(18) 0.0303(19)

loop_
_atom_type_symbol
_atom_type_description
_atom_type_scat_dispersion_real
_atom_type_scat_dispersion_imag
_atom_type_scat_source
C C 0.0033 0.0016 'International Tables Vol C Tables 4.2.6.8 and 6.1.1.4'
H H 0.0000 0.0000 'International Tables Vol C Tables 4.2.6.8 and 6.1.1.4'
N N 0.0061 0.0033 'International Tables Vol C Tables 4.2.6.8 and 6.1.1.4'
O O 0.0106 0.0060 'International Tables Vol C Tables 4.2.6.8 and 6.1.1.4'

loop_
_geom_angle_atom_site_label_1
_geom_angle_atom_site_label_2
_geom_angle_atom_site_label_3
_geom_angle
C3 N2 H2A 120.0
C3 N2 H2B 120.0
H2A N2 H2B 120.0
C17 N3 C18 125.8(2)
C17 N3 H3 117.1
C18 N3 H3 117.1
C18 N4 C5 123.75(19)
C18 N4 H4 118.1
C5 N4 H4 118.1
C14 N5 C19 121.2(2)
C14 N5 C20 119.9(2)
C19 N5 C20 119.0(2)
C21 N6 C23 122.9(3)
C21 N6 C22 120.0(3)
C23 N6 C22 116.9(2)
N1 C1 C2 178.4(3)
C3 C2 C1 117.7(2)
C3 C2 C10 124.9(2)
C1 C2 C10 117.4(2)
C2 C3 N2 123.3(2)
C2 C3 C4 122.3(2)
N2 C3 C4 114.39(19)
C17 C4 C3 108.78(18)
C17 C4 C5 112.22(18)
C3 C4 C5 111.57(18)
C17 C4 H4A 108.0
C3 C4 H4A 108.0
C5 C4 H4A 108.0
N4 C5 C4 107.86(18)
N4 C5 C6 110.53(19)
C4 C5 C6 116.46(19)
N4 C5 C9 110.45(18)
C4 C5 C9 109.57(17)
C6 C5 C9 101.84(18)
C5 C6 C7 104.4(2)
C5 C6 H6A 110.9
C7 C6 H6A 110.9
C5 C6 H6B 110.9
C7 C6 H6B 110.9
H6A C6 H6B 108.9
C6 C7 C8 106.1(2)
C6 C7 H7A 110.5
C8 C7 H7A 110.5
C6 C7 H7B 110.5
C8 C7 H7B 110.5
H7A C7 H7B 108.7
C9 C8 C7 105.08(19)
C9 C8 H8A 110.7
C7 C8 H8A 110.7
C9 C8 H8B 110.7
C7 C8 H8B 110.7
H8A C8 H8B 108.8
C10 C9 C5 112.86(18)
C10 C9 C8 118.18(19)
C5 C9 C8 104.69(18)
C10 C9 H9 106.8
C5 C9 H9 106.8
C8 C9 H9 106.8
C11 C10 C9 111.57(18)
C11 C10 C2 111.73(18)
C9 C10 C2 108.75(18)
C11 C10 H10 108.2
C9 C10 H10 108.2
C2 C10 H10 108.2
C12 C11 C16 116.3(2)
C12 C11 C10 122.0(2)
C16 C11 C10 121.7(2)
C11 C12 C13 122.1(2)
C11 C12 H12 119.0
C13 C12 H12 119.0
C12 C13 C14 121.4(2)
C12 C13 H13 119.3
C14 C13 H13 119.3
N5 C14 C15 121.9(2)
N5 C14 C13 121.8(2)
C15 C14 C13 116.3(2)
C16 C15 C14 121.3(2)
C16 C15 H15 119.4
C14 C15 H15 119.4
C15 C16 C11 122.6(2)
C15 C16 H16 118.7
C11 C16 H16 118.7
O1 C17 N3 121.7(2)
O1 C17 C4 123.0(2)
N3 C17 C4 115.3(2)
O2 C18 N4 124.8(2)
O2 C18 N3 118.6(2)
N4 C18 N3 116.7(2)
N5 C19 H19A 109.5
N5 C19 H19B 109.5
H19A C19 H19B 109.5
N5 C19 H19C 109.5
H19A C19 H19C 109.5
H19B C19 H19C 109.5
N5 C20 H20A 109.5
N5 C20 H20B 109.5
H20A C20 H20B 109.5
N5 C20 H20C 109.5
H20A C20 H20C 109.5
H20B C20 H20C 109.5
O3 C21 N6 125.2(3)
O3 C21 H21 117.4
N6 C21 H21 117.4
N6 C22 H22A 109.5
N6 C22 H22B 109.5
H22A C22 H22B 109.5
N6 C22 H22C 109.5
H22A C22 H22C 109.5
H22B C22 H22C 109.5
N6 C23 H23A 109.5
N6 C23 H23B 109.5
H23A C23 H23B 109.5
N6 C23 H23C 109.5
H23A C23 H23C 109.5
H23B C23 H23C 109.5

loop_
_geom_bond_atom_site_label_1
_geom_bond_atom_site_label_2
_geom_bond_distance
N1 C1 1.155(3)
N2 C3 1.359(3)
N2 H2A 0.8600
N2 H2B 0.8600
N3 C17 1.358(3)
N3 C18 1.387(3)
N3 H3 0.8600
N4 C18 1.328(3)
N4 C5 1.472(3)
N4 H4 0.8600
N5 C14 1.380(3)
N5 C19 1.422(3)
N5 C20 1.444(3)
N6 C21 1.309(3)
N6 C23 1.444(3)
N6 C22 1.444(3)
O1 C17 1.217(3)
O2 C18 1.231(3)
O3 C21 1.232(3)
C1 C2 1.420(4)
C2 C3 1.354(3)
C2 C10 1.524(3)
C3 C4 1.518(3)
C4 C17 1.515(3)
C4 C5 1.519(3)
C4 H4A 0.9800
C5 C6 1.527(3)
C5 C9 1.527(3)
C6 C7 1.535(3)
C6 H6A 0.9700
C6 H6B 0.9700
C7 C8 1.545(4)
C7 H7A 0.9700
C7 H7B 0.9700
C8 C9 1.534(3)
C8 H8A 0.9700
C8 H8B 0.9700
C9 C10 1.523(3)
C9 H9 0.9800
C10 C11 1.518(3)
C10 H10 0.9800
C11 C12 1.383(3)
C11 C16 1.384(3)
C12 C13 1.384(3)
C12 H12 0.9300
C13 C14 1.402(3)
C13 H13 0.9300
C14 C15 1.395(3)
C15 C16 1.379(3)
C15 H15 0.9300
C16 H16 0.9300
C19 H19A 0.9600
C19 H19B 0.9600
C19 H19C 0.9600
C20 H20A 0.9600
C20 H20B 0.9600
C20 H20C 0.9600
C21 H21 0.9300
C22 H22A 0.9600
C22 H22B 0.9600
C22 H22C 0.9600
C23 H23A 0.9600
C23 H23B 0.9600
C23 H23C 0.9600

loop_
_geom_torsion_atom_site_label_1
_geom_torsion_atom_site_label_2
_geom_torsion_atom_site_label_3
_geom_torsion_atom_site_label_4
_geom_torsion
N1 C1 C2 C3 -49(10)
N1 C1 C2 C10 132(10)
C1 C2 C3 N2 -3.7(4)
C10 C2 C3 N2 175.3(2)
C1 C2 C3 C4 174.8(2)
C10 C2 C3 C4 -6.2(4)
C2 C3 C4 C17 -136.8(2)
N2 C3 C4 C17 41.8(3)
C2 C3 C4 C5 -12.5(3)
N2 C3 C4 C5 166.1(2)
C18 N4 C5 C4 -39.2(3)
C18 N4 C5 C6 89.1(3)
C18 N4 C5 C9 -159.0(2)
C17 C4 C5 N4 47.9(2)
C3 C4 C5 N4 -74.5(2)
C17 C4 C5 C6 -77.0(3)
C3 C4 C5 C6 160.63(19)
C17 C4 C5 C9 168.15(19)
C3 C4 C5 C9 45.8(2)
N4 C5 C6 C7 77.4(2)
C4 C5 C6 C7 -159.1(2)
C9 C5 C6 C7 -40.0(2)
C5 C6 C7 C8 24.1(3)
C6 C7 C8 C9 1.3(3)
N4 C5 C9 C10 53.4(2)
C4 C5 C9 C10 -65.2(2)
C6 C5 C9 C10 170.87(19)
N4 C5 C9 C8 -76.4(2)
C4 C5 C9 C8 164.95(19)
C6 C5 C9 C8 41.0(2)
C7 C8 C9 C10 -152.8(2)
C7 C8 C9 C5 -26.2(3)
C5 C9 C10 C11 168.77(18)
C8 C9 C10 C11 -68.7(3)
C5 C9 C10 C2 45.1(2)
C8 C9 C10 C2 167.64(19)
C3 C2 C10 C11 -133.7(2)
C1 C2 C10 C11 45.3(3)
C3 C2 C10 C9 -10.1(3)
C1 C2 C10 C9 168.9(2)
C9 C10 C11 C12 101.1(3)
C2 C10 C11 C12 -136.9(2)
C9 C10 C11 C16 -77.6(3)
C2 C10 C11 C16 44.3(3)
C16 C11 C12 C13 0.9(4)
C10 C11 C12 C13 -177.9(2)
C11 C12 C13 C14 -0.1(4)
C19 N5 C14 C15 173.7(3)
C20 N5 C14 C15 -5.3(4)
C19 N5 C14 C13 -5.6(4)
C20 N5 C14 C13 175.4(3)
C12 C13 C14 N5 178.3(2)
C12 C13 C14 C15 -1.0(4)
N5 C14 C15 C16 -177.9(2)
C13 C14 C15 C16 1.4(4)
C14 C15 C16 C11 -0.7(4)
C12 C11 C16 C15 -0.5(4)
C10 C11 C16 C15 178.3(2)
C18 N3 C17 O1 179.7(2)
C18 N3 C17 C4 2.6(4)
C3 C4 C17 O1 -86.1(3)
C5 C4 C17 O1 150.0(2)
C3 C4 C17 N3 91.0(2)
C5 C4 C17 N3 -33.0(3)
C5 N4 C18 O2 -169.5(3)
C5 N4 C18 N3 10.5(4)
C17 N3 C18 O2 -169.8(3)
C17 N3 C18 N4 10.2(4)
C23 N6 C21 O3 -178.6(3)
C22 N6 C21 O3 -2.9(5)
